data_8105899
loop_
_publ_author_name
'Lee, See Mun'
'Lo, Kong Mun'
'Tiekink, Edward R.T.'

_publ_section_title
;
 Crystal structure of
 bis[(\m3-oxido)-(\m2-(N,N-diisopropylthiocarbamoylthio) acetato-\k2
 O,O&#x2032;)-((N,N-diisopropylthiocarbamoylthio)acetato-\kO)-bis(di-4-methylbenzyl-tin(IV))],
 C100H136N4O10S8Sn4
;
_journal_issue 5
_journal_name_full 'Zeitschrift f\"ur Kristallographie - New Crystal Structures'
_journal_page_first 943
_journal_page_last 946
_journal_paper_doi 10.1515/ncrs-2019-0161
_journal_volume 234
_journal_year 2019
_chemical_formula_moiety 'C100 H136 N4 O10 S8 Sn4'
_chemical_formula_sum 'C100 H136 N4 O10 S8 Sn4'
_chemical_formula_weight 2285.36
_space_group_crystal_system triclinic
_space_group_IT_number 2
_space_group_name_Hall '-P 1'
_space_group_name_H-M_alt 'P -1'
_atom_sites_solution_hydrogens geom
_audit_creation_method SHELXL-2018/3
_cell_angle_alpha 71.501(2)
_cell_angle_beta 73.952(2)
_cell_angle_gamma 63.180(2)
_cell_formula_units_Z 1
_cell_length_a 13.7756(4)
_cell_length_b 13.9663(5)
_cell_length_c 16.6392(5)
_cell_measurement_reflns_used 9967
_cell_measurement_temperature 296(2)
_cell_measurement_theta_max 28.27
_cell_measurement_theta_min 2.28
_cell_volume 2675.49(16)
_computing_cell_refinement 'SAINT [2]'
_computing_data_collection 'APEX2 [2]'
_computing_data_reduction 'SAINT [2]'
_computing_molecular_graphics 'ORTEP-3 for Windows [5]'
_computing_publication_material 'SHELXL-2018/3 [4]'
_computing_structure_refinement 'SHELXL-2018/3 [4]'
_computing_structure_solution 'SHELXS-97 [3]'
_diffrn_ambient_temperature 296(2)
_diffrn_measured_fraction_theta_full 0.995
_diffrn_measured_fraction_theta_max 0.986
_diffrn_measurement_device_type 'CCD area detector'
_diffrn_measurement_method '\f and \w scans'
_diffrn_radiation_monochromator graphite
_diffrn_radiation_type MoK\a
_diffrn_radiation_wavelength 0.71073
_diffrn_reflns_av_R_equivalents 0.0329
_diffrn_reflns_av_unetI/netI 0.0511
_diffrn_reflns_Laue_measured_fraction_full 0.995
_diffrn_reflns_Laue_measured_fraction_max 0.986
_diffrn_reflns_limit_h_max 18
_diffrn_reflns_limit_h_min -18
_diffrn_reflns_limit_k_max 18
_diffrn_reflns_limit_k_min -18
_diffrn_reflns_limit_l_max 21
_diffrn_reflns_limit_l_min -22
_diffrn_reflns_number 25986
_diffrn_reflns_point_group_measured_fraction_full 0.995
_diffrn_reflns_point_group_measured_fraction_max 0.986
_diffrn_reflns_theta_full 25.242
_diffrn_reflns_theta_max 28.294
_diffrn_reflns_theta_min 1.957
_diffrn_source 'fine-focus sealed tube'
_diffrn_standards_decay_% 0
_diffrn_standards_interval_count 0
_diffrn_standards_interval_time 0
_diffrn_standards_number 0
_exptl_absorpt_coefficient_mu 1.134
_exptl_absorpt_correction_T_max 0.7457
_exptl_absorpt_correction_T_min 0.5514
_exptl_absorpt_correction_type multi-scan
_exptl_absorpt_process_details 'SADABS [1]'
_exptl_crystal_colour colourless
_exptl_crystal_density_diffrn 1.418
_exptl_crystal_description prism
_exptl_crystal_F_000 1172
_exptl_crystal_size_max 0.300
_exptl_crystal_size_mid 0.200
_exptl_crystal_size_min 0.060
_refine_diff_density_max 1.617
_refine_diff_density_min -1.480
_refine_diff_density_rms 0.132
_refine_ls_extinction_coef .
_refine_ls_extinction_method none
_refine_ls_goodness_of_fit_ref 0.998
_refine_ls_hydrogen_treatment constr
_refine_ls_matrix_type full
_refine_ls_number_parameters 580
_refine_ls_number_reflns 13129
_refine_ls_number_restraints 0
_refine_ls_restrained_S_all 0.998
_refine_ls_R_factor_all 0.0559
_refine_ls_R_factor_gt 0.0383
_refine_ls_shift/su_max 0.001
_refine_ls_shift/su_mean 0.000
_refine_ls_structure_factor_coef Fsqd
_refine_ls_weighting_details 'w=1/[\s^2^(Fo^2^)+(0.0720P)^2^+1.8735P] where P=(Fo^2^+2Fc^2^)/3'
_refine_ls_weighting_scheme calc
_refine_ls_wR_factor_gt 0.1042
_refine_ls_wR_factor_ref 0.1209
_reflns_Friedel_coverage 0.000
_reflns_Friedel_fraction_full .
_reflns_Friedel_fraction_max .
_reflns_number_gt 10218
_reflns_number_total 13129
_reflns_threshold_expression 'I > 2\s(I)'
_cod_data_source_file suppl_ncrs-2019-0161_suppl.cif
_cod_data_source_block shelx
_cod_database_code 8105899
_shelx_shelxl_version_number 2018/3
_shelx_space_group_comment
;
The symmetry employed for this shelxl refinement is uniquely defined
by the following loop, which should always be used as a source of
symmetry information in preference to the above space-group names.
They are only intended as comments.
;
_shelx_estimated_absorpt_t_min 0.727
_shelx_estimated_absorpt_t_max 0.935

loop_
_space_group_symop_operation_xyz
'x, y, z'
'-x, -y, -z'

loop_
_atom_site_label
_atom_site_type_symbol
_atom_site_fract_x
_atom_site_fract_y
_atom_site_fract_z
_atom_site_U_iso_or_equiv
_atom_site_adp_type
_atom_site_occupancy
_atom_site_site_symmetry_order
_atom_site_calc_flag
_atom_site_refinement_flags_posn
_atom_site_refinement_flags_adp
_atom_site_refinement_flags_occupancy
_atom_site_disorder_assembly
_atom_site_disorder_group
Sn1 Sn 0.06743(2) 0.58266(2) 0.45775(2) 0.01558(7) Uani 1 1 d . . . . .
Sn2 Sn 0.15015(2) 0.36975(2) 0.34440(2) 0.01747(7) Uani 1 1 d . . . . .
S1 S 0.42834(8) 0.59921(9) 0.17472(7) 0.0328(2) Uani 1 1 d . . . . .
S2 S 0.26061(8) 0.78921(9) 0.07176(7) 0.0365(2) Uani 1 1 d . . . . .
S3 S 0.03115(8) 0.09307(7) 0.33558(6) 0.02718(19) Uani 1 1 d . . . . .
S4 S -0.16901(8) 0.30322(9) 0.31429(7) 0.0360(2) Uani 1 1 d . . . . .
O1 O 0.05008(18) 0.44303(18) 0.44150(14) 0.0181(5) Uani 1 1 d . . . . .
O2 O 0.19911(18) 0.50238(19) 0.32557(15) 0.0203(5) Uani 1 1 d . . . . .
O3 O 0.3275(2) 0.4344(2) 0.22008(17) 0.0320(6) Uani 1 1 d . . . . .
O4 O 0.0680(2) 0.2578(2) 0.38506(18) 0.0297(6) Uani 1 1 d . . . . .
O5 O -0.0586(2) 0.2745(2) 0.50262(16) 0.0236(5) Uani 1 1 d . . . . .
N1 N 0.4801(2) 0.7224(3) 0.02918(19) 0.0278(7) Uani 1 1 d . . . . .
N2 N -0.0466(3) 0.1949(3) 0.1902(2) 0.0387(8) Uani 1 1 d . . . . .
C1 C 0.2792(3) 0.5079(3) 0.2607(2) 0.0214(7) Uani 1 1 d . . . . .
C2 C 0.2993(3) 0.6088(3) 0.2414(2) 0.0257(7) Uani 1 1 d . . . . .
H2A H 0.297168 0.624248 0.294855 0.031 Uiso 1 1 calc R U . . .
H2B H 0.240496 0.670124 0.213068 0.031 Uiso 1 1 calc R U . . .
C3 C 0.3925(3) 0.7092(3) 0.0837(2) 0.0244(7) Uani 1 1 d . . . . .
C4 C 0.4710(3) 0.8154(4) -0.0479(3) 0.0363(9) Uani 1 1 d . . . . .
H4 H 0.546978 0.804128 -0.074974 0.044 Uiso 1 1 calc R U . . .
C5 C 0.4174(4) 0.8129(4) -0.1156(3) 0.0470(12) Uani 1 1 d . . . . .
H5A H 0.455285 0.742366 -0.130359 0.071 Uiso 1 1 calc R U . . .
H5B H 0.421516 0.869466 -0.165831 0.071 Uiso 1 1 calc R U . . .
H5C H 0.341579 0.825255 -0.093244 0.071 Uiso 1 1 calc R U . . .
C6 C 0.4218(4) 0.9262(4) -0.0239(3) 0.0431(11) Uani 1 1 d . . . . .
H6A H 0.345675 0.943736 0.000702 0.065 Uiso 1 1 calc R U . . .
H6B H 0.427534 0.981909 -0.074382 0.065 Uiso 1 1 calc R U . . .
H6C H 0.461102 0.922835 0.017059 0.065 Uiso 1 1 calc R U . . .
C7 C 0.5963(3) 0.6458(3) 0.0413(2) 0.0320(9) Uani 1 1 d . . . . .
H7 H 0.592182 0.590591 0.094576 0.038 Uiso 1 1 calc R U . . .
C8 C 0.6515(4) 0.5849(5) -0.0301(3) 0.0551(14) Uani 1 1 d . . . . .
H8A H 0.610328 0.545296 -0.031057 0.083 Uiso 1 1 calc R U . . .
H8B H 0.724958 0.533998 -0.020643 0.083 Uiso 1 1 calc R U . . .
H8C H 0.654391 0.636536 -0.083933 0.083 Uiso 1 1 calc R U . . .
C9 C 0.6587(4) 0.7049(5) 0.0541(4) 0.0548(13) Uani 1 1 d . . . . .
H9A H 0.672227 0.753785 0.001042 0.082 Uiso 1 1 calc R U . . .
H9B H 0.727629 0.651701 0.072009 0.082 Uiso 1 1 calc R U . . .
H9C H 0.615653 0.746377 0.097228 0.082 Uiso 1 1 calc R U . . .
C10 C -0.0019(3) 0.2298(3) 0.4408(2) 0.0199(7) Uani 1 1 d . . . . .
C11 C -0.0161(3) 0.1306(3) 0.4375(2) 0.0267(7) Uani 1 1 d . . . . .
H11A H -0.093701 0.144209 0.453912 0.032 Uiso 1 1 calc R U . . .
H11B H 0.022869 0.068377 0.479896 0.032 Uiso 1 1 calc R U . . .
C12 C -0.0658(3) 0.2026(3) 0.2714(3) 0.0288(8) Uani 1 1 d . . . . .
C13 C -0.1116(4) 0.2826(4) 0.1233(3) 0.0440(11) Uani 1 1 d . . . . .
H13 H -0.079378 0.255229 0.070405 0.053 Uiso 1 1 calc R U . . .
C14 C -0.0954(5) 0.3886(4) 0.1040(3) 0.0526(13) Uani 1 1 d . . . . .
H14A H -0.137608 0.427029 0.149119 0.079 Uiso 1 1 calc R U . . .
H14B H -0.119514 0.434147 0.050496 0.079 Uiso 1 1 calc R U . . .
H14C H -0.018788 0.371765 0.100293 0.079 Uiso 1 1 calc R U . . .
C15 C -0.2307(4) 0.2978(5) 0.1402(4) 0.0631(15) Uani 1 1 d . . . . .
H15A H -0.235145 0.227269 0.161622 0.095 Uiso 1 1 calc R U . . .
H15B H -0.261102 0.333994 0.087830 0.095 Uiso 1 1 calc R U . . .
H15C H -0.271560 0.341978 0.181954 0.095 Uiso 1 1 calc R U . . .
C16 C 0.0427(5) 0.1001(4) 0.1572(3) 0.0601(16) Uani 1 1 d . . . . .
H16 H 0.077435 0.047404 0.206563 0.072 Uiso 1 1 calc R U . . .
C17 C 0.1312(5) 0.1337(6) 0.0943(4) 0.080(2) Uani 1 1 d . . . . .
H17A H 0.101694 0.183376 0.043673 0.119 Uiso 1 1 calc R U . . .
H17B H 0.192248 0.069402 0.079162 0.119 Uiso 1 1 calc R U . . .
H17C H 0.155740 0.169417 0.120375 0.119 Uiso 1 1 calc R U . . .
C18 C 0.0000(6) 0.0414(5) 0.1230(4) 0.083(2) Uani 1 1 d . . . . .
H18A H -0.057465 0.024947 0.164866 0.124 Uiso 1 1 calc R U . . .
H18B H 0.058865 -0.025889 0.111039 0.124 Uiso 1 1 calc R U . . .
H18C H -0.028785 0.087533 0.071155 0.124 Uiso 1 1 calc R U . . .
C19 C -0.0052(3) 0.6997(3) 0.3498(2) 0.0219(7) Uani 1 1 d . . . . .
H19A H 0.050772 0.723579 0.311100 0.026 Uiso 1 1 calc R U . . .
H19B H -0.022505 0.661147 0.320068 0.026 Uiso 1 1 calc R U . . .
C20 C -0.1074(3) 0.8019(3) 0.3631(2) 0.0204(7) Uani 1 1 d . . . . .
C21 C -0.0998(3) 0.8989(3) 0.3590(2) 0.0240(7) Uani 1 1 d . . . . .
H21 H -0.030880 0.899272 0.353335 0.029 Uiso 1 1 calc R U . . .
C22 C -0.1938(3) 0.9961(3) 0.3634(2) 0.0285(8) Uani 1 1 d . . . . .
H22 H -0.186507 1.060318 0.360261 0.034 Uiso 1 1 calc R U . . .
C23 C -0.2981(3) 0.9982(3) 0.3724(2) 0.0297(8) Uani 1 1 d . . . . .
C24 C -0.3055(3) 0.9013(3) 0.3778(2) 0.0319(8) Uani 1 1 d . . . . .
H24 H -0.374710 0.900862 0.385022 0.038 Uiso 1 1 calc R U . . .
C25 C -0.2125(3) 0.8038(3) 0.3729(2) 0.0252(7) Uani 1 1 d . . . . .
H25 H -0.220287 0.739835 0.376170 0.030 Uiso 1 1 calc R U . . .
C26 C -0.3998(4) 1.1045(4) 0.3771(3) 0.0475(12) Uani 1 1 d . . . . .
H26A H -0.462087 1.096027 0.369836 0.071 Uiso 1 1 calc R U . . .
H26B H -0.388025 1.163411 0.332436 0.071 Uiso 1 1 calc R U . . .
H26C H -0.413611 1.121115 0.431909 0.071 Uiso 1 1 calc R U . . .
C27 C 0.2161(3) 0.4893(3) 0.5129(2) 0.0215(7) Uani 1 1 d . . . . .
H27A H 0.200636 0.501921 0.570031 0.026 Uiso 1 1 calc R U . . .
H27B H 0.234015 0.411858 0.519487 0.026 Uiso 1 1 calc R U . . .
C28 C 0.3165(3) 0.5108(3) 0.4661(2) 0.0216(7) Uani 1 1 d . . . . .
C29 C 0.4042(3) 0.4359(3) 0.4217(2) 0.0244(7) Uani 1 1 d . . . . .
H29 H 0.400849 0.370730 0.422148 0.029 Uiso 1 1 calc R U . . .
C30 C 0.4958(3) 0.4572(3) 0.3772(2) 0.0261(7) Uani 1 1 d . . . . .
H30 H 0.552788 0.406344 0.347780 0.031 Uiso 1 1 calc R U . . .
C31 C 0.5042(3) 0.5531(3) 0.3756(2) 0.0245(7) Uani 1 1 d . . . . .
C32 C 0.4193(3) 0.6256(3) 0.4220(2) 0.0262(7) Uani 1 1 d . . . . .
H32 H 0.424730 0.688937 0.423619 0.031 Uiso 1 1 calc R U . . .
C33 C 0.3261(3) 0.6058(3) 0.4663(2) 0.0236(7) Uani 1 1 d . . . . .
H33 H 0.269733 0.656358 0.496266 0.028 Uiso 1 1 calc R U . . .
C34 C 0.6023(3) 0.5793(4) 0.3252(3) 0.0338(9) Uani 1 1 d . . . . .
H34A H 0.667105 0.512118 0.324875 0.051 Uiso 1 1 calc R U . . .
H34B H 0.612363 0.625563 0.351491 0.051 Uiso 1 1 calc R U . . .
H34C H 0.589740 0.616719 0.267361 0.051 Uiso 1 1 calc R U . . .
C35 C 0.0938(3) 0.4180(3) 0.2241(2) 0.0253(7) Uani 1 1 d . . . . .
H35A H 0.157492 0.399247 0.179796 0.030 Uiso 1 1 calc R U . . .
H35B H 0.052988 0.375255 0.227274 0.030 Uiso 1 1 calc R U . . .
C36 C 0.0219(3) 0.5382(3) 0.1976(2) 0.0249(7) Uani 1 1 d . . . . .
C37 C 0.0662(3) 0.6143(3) 0.1495(2) 0.0276(8) Uani 1 1 d . . . . .
H37 H 0.141704 0.590471 0.130369 0.033 Uiso 1 1 calc R U . . .
C38 C -0.0006(3) 0.7255(3) 0.1297(2) 0.0318(8) Uani 1 1 d . . . . .
H38 H 0.031229 0.775083 0.097883 0.038 Uiso 1 1 calc R U . . .
C39 C -0.1138(3) 0.7649(3) 0.1560(3) 0.0341(9) Uani 1 1 d . . . . .
C40 C -0.1582(3) 0.6886(4) 0.2019(3) 0.0344(9) Uani 1 1 d . . . . .
H40 H -0.234062 0.712510 0.219008 0.041 Uiso 1 1 calc R U . . .
C41 C -0.0917(3) 0.5761(3) 0.2231(2) 0.0292(8) Uani 1 1 d . . . . .
H41 H -0.123594 0.526435 0.254481 0.035 Uiso 1 1 calc R U . . .
C42 C -0.1848(4) 0.8859(4) 0.1388(3) 0.0505(12) Uani 1 1 d . . . . .
H42A H -0.255132 0.897749 0.128725 0.076 Uiso 1 1 calc R U . . .
H42B H -0.149809 0.923386 0.089199 0.076 Uiso 1 1 calc R U . . .
H42C H -0.194958 0.914038 0.187564 0.076 Uiso 1 1 calc R U . . .
C43 C 0.2986(3) 0.2319(3) 0.3784(3) 0.0279(8) Uani 1 1 d . . . . .
H43A H 0.360903 0.252456 0.354138 0.033 Uiso 1 1 calc R U . . .
H43B H 0.294110 0.210778 0.440337 0.033 Uiso 1 1 calc R U . . .
C44 C 0.3154(3) 0.1361(3) 0.3456(2) 0.0257(7) Uani 1 1 d . . . . .
C45 C 0.3446(3) 0.1391(3) 0.2577(3) 0.0326(9) Uani 1 1 d . . . . .
H45 H 0.356714 0.199449 0.219999 0.039 Uiso 1 1 calc R U . . .
C46 C 0.3557(4) 0.0538(3) 0.2257(3) 0.0374(10) Uani 1 1 d . . . . .
H46 H 0.375480 0.057846 0.166963 0.045 Uiso 1 1 calc R U . . .
C47 C 0.3380(3) -0.0371(3) 0.2791(3) 0.0352(9) Uani 1 1 d . . . . .
C48 C 0.3114(4) -0.0413(3) 0.3668(3) 0.0363(9) Uani 1 1 d . . . . .
H48 H 0.300875 -0.102408 0.404493 0.044 Uiso 1 1 calc R U . . .
C49 C 0.3004(3) 0.0441(3) 0.3993(3) 0.0325(9) Uani 1 1 d . . . . .
H49 H 0.282499 0.039028 0.458175 0.039 Uiso 1 1 calc R U . . .
C50 C 0.3471(5) -0.1277(4) 0.2428(3) 0.0539(13) Uani 1 1 d . . . . .
H50A H 0.322138 -0.096562 0.188139 0.081 Uiso 1 1 calc R U . . .
H50B H 0.302517 -0.165096 0.281434 0.081 Uiso 1 1 calc R U . . .
H50C H 0.422555 -0.179160 0.235740 0.081 Uiso 1 1 calc R U . . .

loop_
_atom_site_aniso_label
_atom_site_aniso_U_11
_atom_site_aniso_U_22
_atom_site_aniso_U_33
_atom_site_aniso_U_23
_atom_site_aniso_U_13
_atom_site_aniso_U_12
Sn1 0.01433(11) 0.01484(11) 0.01921(12) -0.00747(8) -0.00198(8) -0.00515(8)
Sn2 0.01499(11) 0.01658(12) 0.02207(12) -0.01140(9) -0.00046(8) -0.00406(8)
S1 0.0217(4) 0.0348(5) 0.0332(5) 0.0000(4) 0.0012(4) -0.0120(4)
S2 0.0260(5) 0.0425(6) 0.0339(5) -0.0022(4) -0.0041(4) -0.0122(4)
S3 0.0297(4) 0.0212(4) 0.0343(5) -0.0156(4) -0.0039(4) -0.0077(3)
S4 0.0289(5) 0.0327(5) 0.0471(6) -0.0240(5) -0.0066(4) -0.0026(4)
O1 0.0178(11) 0.0189(11) 0.0197(11) -0.0110(9) 0.0020(9) -0.0075(9)
O2 0.0183(11) 0.0207(12) 0.0227(12) -0.0103(9) 0.0006(9) -0.0069(9)
O3 0.0303(14) 0.0393(16) 0.0339(15) -0.0228(12) 0.0077(11) -0.0178(12)
O4 0.0294(13) 0.0274(14) 0.0393(15) -0.0190(12) 0.0052(11) -0.0158(11)
O5 0.0253(12) 0.0231(12) 0.0268(13) -0.0134(10) -0.0009(10) -0.0102(10)
N1 0.0244(15) 0.0311(17) 0.0223(15) -0.0037(13) -0.0003(12) -0.0098(13)
N2 0.045(2) 0.0326(19) 0.0332(19) -0.0180(15) -0.0085(15) -0.0023(15)
C1 0.0167(15) 0.0320(19) 0.0105(14) -0.0066(13) -0.0002(11) -0.0055(13)
C2 0.0256(17) 0.0241(18) 0.0265(18) -0.0079(14) 0.0028(14) -0.0115(14)
C3 0.0268(17) 0.0269(18) 0.0175(16) -0.0053(14) 0.0005(13) -0.0111(14)
C4 0.030(2) 0.050(3) 0.030(2) -0.0056(18) -0.0019(16) -0.0200(18)
C5 0.043(2) 0.067(3) 0.032(2) 0.005(2) -0.0101(19) -0.031(2)
C6 0.039(2) 0.033(2) 0.048(3) 0.0019(19) -0.007(2) -0.0139(19)
C7 0.0202(17) 0.038(2) 0.0259(19) -0.0018(16) 0.0016(14) -0.0077(15)
C8 0.041(3) 0.066(3) 0.038(3) -0.023(2) -0.008(2) 0.005(2)
C9 0.035(2) 0.062(3) 0.070(4) -0.010(3) -0.018(2) -0.019(2)
C10 0.0171(15) 0.0212(16) 0.0237(17) -0.0016(13) -0.0091(12) -0.0085(12)
C11 0.0335(19) 0.0220(18) 0.0305(19) -0.0107(15) -0.0045(15) -0.0132(15)
C12 0.0278(18) 0.0235(18) 0.038(2) -0.0160(16) -0.0080(15) -0.0046(14)
C13 0.054(3) 0.037(2) 0.043(3) -0.014(2) -0.023(2) -0.009(2)
C14 0.069(3) 0.040(3) 0.055(3) -0.009(2) -0.031(3) -0.017(2)
C15 0.062(3) 0.070(4) 0.072(4) -0.017(3) -0.038(3) -0.022(3)
C16 0.070(3) 0.050(3) 0.036(3) -0.029(2) -0.012(2) 0.011(3)
C17 0.055(3) 0.104(5) 0.058(4) -0.049(4) -0.010(3) 0.008(3)
C18 0.134(6) 0.043(3) 0.059(4) -0.036(3) -0.007(4) -0.012(4)
C19 0.0275(17) 0.0168(16) 0.0212(17) -0.0078(13) -0.0033(13) -0.0065(13)
C20 0.0210(15) 0.0166(16) 0.0199(16) -0.0042(13) -0.0036(12) -0.0039(12)
C21 0.0211(16) 0.0227(17) 0.0258(18) -0.0088(14) -0.0031(13) -0.0048(13)
C22 0.0304(19) 0.0170(17) 0.032(2) -0.0087(14) -0.0057(15) -0.0017(14)
C23 0.0239(17) 0.030(2) 0.0263(19) -0.0081(15) -0.0065(14) -0.0001(15)
C24 0.0199(17) 0.041(2) 0.031(2) -0.0093(17) -0.0028(14) -0.0083(15)
C25 0.0271(17) 0.0249(18) 0.0249(18) -0.0037(14) -0.0035(14) -0.0129(14)
C26 0.031(2) 0.043(3) 0.049(3) -0.017(2) -0.0098(19) 0.0082(19)
C27 0.0200(15) 0.0277(18) 0.0197(16) -0.0039(13) -0.0040(12) -0.0124(13)
C28 0.0174(15) 0.0257(18) 0.0227(17) -0.0070(14) -0.0044(12) -0.0078(13)
C29 0.0202(16) 0.0242(18) 0.0302(19) -0.0091(14) -0.0050(14) -0.0075(13)
C30 0.0187(16) 0.0276(19) 0.0300(19) -0.0111(15) -0.0040(14) -0.0042(14)
C31 0.0148(15) 0.0299(19) 0.0261(18) -0.0046(15) -0.0029(13) -0.0079(13)
C32 0.0227(17) 0.0256(18) 0.033(2) -0.0097(15) -0.0052(14) -0.0096(14)
C33 0.0198(16) 0.0254(18) 0.0270(18) -0.0107(14) -0.0019(13) -0.0079(13)
C34 0.0213(17) 0.044(2) 0.034(2) -0.0071(18) 0.0005(15) -0.0154(16)
C35 0.0273(17) 0.0261(18) 0.0270(18) -0.0154(15) -0.0029(14) -0.0091(14)
C36 0.0265(17) 0.0314(19) 0.0200(17) -0.0131(14) -0.0045(13) -0.0090(15)
C37 0.0243(17) 0.032(2) 0.0262(18) -0.0123(15) -0.0039(14) -0.0073(15)
C38 0.041(2) 0.033(2) 0.0246(19) -0.0048(16) -0.0098(16) -0.0158(17)
C39 0.038(2) 0.034(2) 0.027(2) -0.0099(16) -0.0126(16) -0.0043(17)
C40 0.0242(18) 0.044(2) 0.033(2) -0.0176(18) -0.0083(15) -0.0043(16)
C41 0.0269(18) 0.037(2) 0.030(2) -0.0132(16) -0.0071(15) -0.0128(16)
C42 0.054(3) 0.039(3) 0.041(3) -0.006(2) -0.017(2) 0.000(2)
C43 0.0215(17) 0.0217(18) 0.036(2) -0.0134(15) -0.0084(15) 0.0017(14)
C44 0.0203(16) 0.0250(18) 0.0270(18) -0.0139(15) -0.0045(13) 0.0007(13)
C45 0.0302(19) 0.0253(19) 0.036(2) -0.0123(16) 0.0050(16) -0.0076(15)
C46 0.044(2) 0.031(2) 0.030(2) -0.0171(17) -0.0021(17) -0.0043(18)
C47 0.043(2) 0.0201(18) 0.038(2) -0.0147(16) -0.0124(18) -0.0002(16)
C48 0.048(2) 0.0151(17) 0.040(2) -0.0052(16) -0.0114(19) -0.0051(16)
C49 0.041(2) 0.0241(19) 0.029(2) -0.0128(16) -0.0058(16) -0.0054(16)
C50 0.081(4) 0.032(2) 0.052(3) -0.018(2) -0.022(3) -0.012(2)

loop_
_atom_type_symbol
_atom_type_description
_atom_type_scat_dispersion_real
_atom_type_scat_dispersion_imag
_atom_type_scat_source
C C 0.0033 0.0016 'International Tables Vol C Tables 4.2.6.8 and 6.1.1.4'
H H 0.0000 0.0000 'International Tables Vol C Tables 4.2.6.8 and 6.1.1.4'
N N 0.0061 0.0033 'International Tables Vol C Tables 4.2.6.8 and 6.1.1.4'
O O 0.0106 0.0060 'International Tables Vol C Tables 4.2.6.8 and 6.1.1.4'
S S 0.1246 0.1234 'International Tables Vol C Tables 4.2.6.8 and 6.1.1.4'
Sn Sn -0.6537 1.4246 'International Tables Vol C Tables 4.2.6.8 and 6.1.1.4'

loop_
_geom_angle_atom_site_label_1
_geom_angle_atom_site_label_2
_geom_angle_atom_site_label_3
_geom_angle
_geom_angle_site_symmetry_1
_geom_angle_site_symmetry_3
O1 Sn1 C19 111.41(11) 2_566 .
O1 Sn1 C27 102.44(11) 2_566 .
C19 Sn1 C27 145.64(13) . .
O1 Sn1 O1 75.70(9) 2_566 .
C19 Sn1 O1 97.36(11) . .
C27 Sn1 O1 96.46(11) . .
O1 Sn1 O5 92.71(9) 2_566 2_566
C19 Sn1 O5 86.51(11) . 2_566
C27 Sn1 O5 86.18(11) . 2_566
O1 Sn1 O5 168.41(9) . 2_566
O1 Sn2 C35 119.52(11) . .
O1 Sn2 C43 115.03(12) . .
C35 Sn2 C43 124.89(14) . .
O1 Sn2 O2 78.25(9) . .
C35 Sn2 O2 98.01(12) . .
C43 Sn2 O2 99.87(12) . .
O1 Sn2 O4 87.93(9) . .
C35 Sn2 O4 86.37(13) . .
C43 Sn2 O4 88.36(13) . .
O2 Sn2 O4 165.91(9) . .
C3 S1 C2 104.40(17) . .
C12 S3 C11 102.51(18) . .
Sn2 O1 Sn1 137.21(12) . 2_566
Sn2 O1 Sn1 118.37(10) . .
Sn1 O1 Sn1 104.30(9) 2_566 .
C1 O2 Sn2 115.7(2) . .
C10 O4 Sn2 144.4(2) . .
C10 O5 Sn1 132.1(2) . 2_566
C3 N1 C4 123.4(3) . .
C3 N1 C7 122.7(3) . .
C4 N1 C7 113.9(3) . .
C12 N2 C16 123.2(4) . .
C12 N2 C13 123.2(3) . .
C16 N2 C13 113.6(3) . .
O3 C1 O2 120.3(3) . .
O3 C1 C2 125.4(3) . .
O2 C1 C2 114.2(3) . .
C1 C2 S1 113.4(2) . .
C1 C2 H2A 108.9 . .
S1 C2 H2A 108.9 . .
C1 C2 H2B 108.9 . .
S1 C2 H2B 108.9 . .
H2A C2 H2B 107.7 . .
N1 C3 S2 125.0(3) . .
N1 C3 S1 113.4(3) . .
S2 C3 S1 121.6(2) . .
N1 C4 C6 112.3(3) . .
N1 C4 C5 113.6(4) . .
C6 C4 C5 113.8(4) . .
N1 C4 H4 105.4 . .
C6 C4 H4 105.4 . .
C5 C4 H4 105.4 . .
C4 C5 H5A 109.5 . .
C4 C5 H5B 109.5 . .
H5A C5 H5B 109.5 . .
C4 C5 H5C 109.5 . .
H5A C5 H5C 109.5 . .
H5B C5 H5C 109.5 . .
C4 C6 H6A 109.5 . .
C4 C6 H6B 109.5 . .
H6A C6 H6B 109.5 . .
C4 C6 H6C 109.5 . .
H6A C6 H6C 109.5 . .
H6B C6 H6C 109.5 . .
N1 C7 C8 110.0(3) . .
N1 C7 C9 111.6(4) . .
C8 C7 C9 114.5(4) . .
N1 C7 H7 106.7 . .
C8 C7 H7 106.7 . .
C9 C7 H7 106.7 . .
C7 C8 H8A 109.5 . .
C7 C8 H8B 109.5 . .
H8A C8 H8B 109.5 . .
C7 C8 H8C 109.5 . .
H8A C8 H8C 109.5 . .
H8B C8 H8C 109.5 . .
C7 C9 H9A 109.5 . .
C7 C9 H9B 109.5 . .
H9A C9 H9B 109.5 . .
C7 C9 H9C 109.5 . .
H9A C9 H9C 109.5 . .
H9B C9 H9C 109.5 . .
O4 C10 O5 125.4(3) . .
O4 C10 C11 118.0(3) . .
O5 C10 C11 116.4(3) . .
C10 C11 S3 115.6(3) . .
C10 C11 H11A 108.4 . .
S3 C11 H11A 108.4 . .
C10 C11 H11B 108.4 . .
S3 C11 H11B 108.4 . .
H11A C11 H11B 107.4 . .
N2 C12 S4 125.8(3) . .
N2 C12 S3 114.2(3) . .
S4 C12 S3 120.0(2) . .
N2 C13 C15 113.3(4) . .
N2 C13 C14 112.2(4) . .
C15 C13 C14 114.2(4) . .
N2 C13 H13 105.4 . .
C15 C13 H13 105.4 . .
C14 C13 H13 105.4 . .
C13 C14 H14A 109.5 . .
C13 C14 H14B 109.5 . .
H14A C14 H14B 109.5 . .
C13 C14 H14C 109.5 . .
H14A C14 H14C 109.5 . .
H14B C14 H14C 109.5 . .
C13 C15 H15A 109.5 . .
C13 C15 H15B 109.5 . .
H15A C15 H15B 109.5 . .
C13 C15 H15C 109.5 . .
H15A C15 H15C 109.5 . .
H15B C15 H15C 109.5 . .
N2 C16 C18 112.4(5) . .
N2 C16 C17 111.0(5) . .
C18 C16 C17 113.6(5) . .
N2 C16 H16 106.4 . .
C18 C16 H16 106.4 . .
C17 C16 H16 106.4 . .
C16 C17 H17A 109.5 . .
C16 C17 H17B 109.5 . .
H17A C17 H17B 109.5 . .
C16 C17 H17C 109.5 . .
H17A C17 H17C 109.5 . .
H17B C17 H17C 109.5 . .
C16 C18 H18A 109.5 . .
C16 C18 H18B 109.5 . .
H18A C18 H18B 109.5 . .
C16 C18 H18C 109.5 . .
H18A C18 H18C 109.5 . .
H18B C18 H18C 109.5 . .
C20 C19 Sn1 119.7(2) . .
C20 C19 H19A 107.4 . .
Sn1 C19 H19A 107.4 . .
C20 C19 H19B 107.4 . .
Sn1 C19 H19B 107.4 . .
H19A C19 H19B 106.9 . .
C21 C20 C25 117.9(3) . .
C21 C20 C19 121.0(3) . .
C25 C20 C19 120.9(3) . .
C20 C21 C22 121.2(3) . .
C20 C21 H21 119.4 . .
C22 C21 H21 119.4 . .
C23 C22 C21 120.9(4) . .
C23 C22 H22 119.6 . .
C21 C22 H22 119.6 . .
C24 C23 C22 117.8(3) . .
C24 C23 C26 121.7(4) . .
C22 C23 C26 120.4(4) . .
C23 C24 C25 122.0(4) . .
C23 C24 H24 119.0 . .
C25 C24 H24 119.0 . .
C24 C25 C20 120.2(3) . .
C24 C25 H25 119.9 . .
C20 C25 H25 119.9 . .
C23 C26 H26A 109.5 . .
C23 C26 H26B 109.5 . .
H26A C26 H26B 109.5 . .
C23 C26 H26C 109.5 . .
H26A C26 H26C 109.5 . .
H26B C26 H26C 109.5 . .
C28 C27 Sn1 118.0(2) . .
C28 C27 H27A 107.8 . .
Sn1 C27 H27A 107.8 . .
C28 C27 H27B 107.8 . .
Sn1 C27 H27B 107.8 . .
H27A C27 H27B 107.1 . .
C33 C28 C29 117.8(3) . .
C33 C28 C27 120.9(3) . .
C29 C28 C27 121.3(3) . .
C30 C29 C28 121.1(3) . .
C30 C29 H29 119.5 . .
C28 C29 H29 119.5 . .
C29 C30 C31 121.1(3) . .
C29 C30 H30 119.4 . .
C31 C30 H30 119.4 . .
C32 C31 C30 117.9(3) . .
C32 C31 C34 120.2(4) . .
C30 C31 C34 121.8(3) . .
C31 C32 C33 121.5(3) . .
C31 C32 H32 119.3 . .
C33 C32 H32 119.3 . .
C28 C33 C32 120.5(3) . .
C28 C33 H33 119.8 . .
C32 C33 H33 119.8 . .
C31 C34 H34A 109.5 . .
C31 C34 H34B 109.5 . .
H34A C34 H34B 109.5 . .
C31 C34 H34C 109.5 . .
H34A C34 H34C 109.5 . .
H34B C34 H34C 109.5 . .
C36 C35 Sn2 115.3(2) . .
C36 C35 H35A 108.5 . .
Sn2 C35 H35A 108.5 . .
C36 C35 H35B 108.5 . .
Sn2 C35 H35B 108.5 . .
H35A C35 H35B 107.5 . .
C37 C36 C41 118.2(4) . .
C37 C36 C35 121.5(3) . .
C41 C36 C35 120.3(3) . .
C36 C37 C38 120.7(4) . .
C36 C37 H37 119.6 . .
C38 C37 H37 119.6 . .
C39 C38 C37 121.8(4) . .
C39 C38 H38 119.1 . .
C37 C38 H38 119.1 . .
C40 C39 C38 117.4(4) . .
C40 C39 C42 121.0(4) . .
C38 C39 C42 121.5(4) . .
C39 C40 C41 121.5(4) . .
C39 C40 H40 119.3 . .
C41 C40 H40 119.3 . .
C36 C41 C40 120.4(4) . .
C36 C41 H41 119.8 . .
C40 C41 H41 119.8 . .
C39 C42 H42A 109.5 . .
C39 C42 H42B 109.5 . .
H42A C42 H42B 109.5 . .
C39 C42 H42C 109.5 . .
H42A C42 H42C 109.5 . .
H42B C42 H42C 109.5 . .
C44 C43 Sn2 110.5(2) . .
C44 C43 H43A 109.6 . .
Sn2 C43 H43A 109.6 . .
C44 C43 H43B 109.6 . .
Sn2 C43 H43B 109.6 . .
H43A C43 H43B 108.1 . .
C49 C44 C45 117.5(4) . .
C49 C44 C43 122.3(3) . .
C45 C44 C43 120.2(4) . .
C46 C45 C44 121.1(4) . .
C46 C45 H45 119.5 . .
C44 C45 H45 119.5 . .
C47 C46 C45 121.5(4) . .
C47 C46 H46 119.2 . .
C45 C46 H46 119.2 . .
C46 C47 C48 117.4(4) . .
C46 C47 C50 120.8(4) . .
C48 C47 C50 121.9(4) . .
C49 C48 C47 121.3(4) . .
C49 C48 H48 119.3 . .
C47 C48 H48 119.3 . .
C44 C49 C48 121.2(4) . .
C44 C49 H49 119.4 . .
C48 C49 H49 119.4 . .
C47 C50 H50A 109.5 . .
C47 C50 H50B 109.5 . .
H50A C50 H50B 109.5 . .
C47 C50 H50C 109.5 . .
H50A C50 H50C 109.5 . .
H50B C50 H50C 109.5 . .

loop_
_geom_bond_atom_site_label_1
_geom_bond_atom_site_label_2
_geom_bond_distance
_geom_bond_site_symmetry_2
Sn1 O1 2.050(2) 2_566
Sn1 C19 2.135(3) .
Sn1 C27 2.146(3) .
Sn1 O1 2.173(2) .
Sn1 O5 2.237(2) 2_566
Sn2 O1 2.026(2) .
Sn2 C35 2.143(3) .
Sn2 C43 2.146(3) .
Sn2 O2 2.151(2) .
Sn2 O4 2.164(2) .
S1 C3 1.774(4) .
S1 C2 1.788(4) .
S2 C3 1.678(4) .
S3 C12 1.781(4) .
S3 C11 1.794(4) .
S4 C12 1.666(4) .
O2 C1 1.324(4) .
O3 C1 1.237(4) .
O4 C10 1.248(4) .
O5 C10 1.258(4) .
N1 C3 1.342(4) .
N1 C4 1.494(5) .
N1 C7 1.498(5) .
N2 C12 1.333(5) .
N2 C16 1.478(5) .
N2 C13 1.496(5) .
C1 C2 1.476(5) .
C2 H2A 0.9700 .
C2 H2B 0.9700 .
C4 C6 1.519(6) .
C4 C5 1.525(6) .
C4 H4 0.9800 .
C5 H5A 0.9600 .
C5 H5B 0.9600 .
C5 H5C 0.9600 .
C6 H6A 0.9600 .
C6 H6B 0.9600 .
C6 H6C 0.9600 .
C7 C8 1.507(6) .
C7 C9 1.522(6) .
C7 H7 0.9800 .
C8 H8A 0.9600 .
C8 H8B 0.9600 .
C8 H8C 0.9600 .
C9 H9A 0.9600 .
C9 H9B 0.9600 .
C9 H9C 0.9600 .
C10 C11 1.503(5) .
C11 H11A 0.9700 .
C11 H11B 0.9700 .
C13 C15 1.511(7) .
C13 C14 1.518(7) .
C13 H13 0.9800 .
C14 H14A 0.9600 .
C14 H14B 0.9600 .
C14 H14C 0.9600 .
C15 H15A 0.9600 .
C15 H15B 0.9600 .
C15 H15C 0.9600 .
C16 C18 1.505(9) .
C16 C17 1.517(9) .
C16 H16 0.9800 .
C17 H17A 0.9600 .
C17 H17B 0.9600 .
C17 H17C 0.9600 .
C18 H18A 0.9600 .
C18 H18B 0.9600 .
C18 H18C 0.9600 .
C19 C20 1.510(4) .
C19 H19A 0.9700 .
C19 H19B 0.9700 .
C20 C21 1.384(5) .
C20 C25 1.401(5) .
C21 C22 1.396(5) .
C21 H21 0.9300 .
C22 C23 1.391(5) .
C22 H22 0.9300 .
C23 C24 1.376(6) .
C23 C26 1.519(5) .
C24 C25 1.393(5) .
C24 H24 0.9300 .
C25 H25 0.9300 .
C26 H26A 0.9600 .
C26 H26B 0.9600 .
C26 H26C 0.9600 .
C27 C28 1.498(5) .
C27 H27A 0.9700 .
C27 H27B 0.9700 .
C28 C33 1.392(5) .
C28 C29 1.398(5) .
C29 C30 1.383(5) .
C29 H29 0.9300 .
C30 C31 1.387(5) .
C30 H30 0.9300 .
C31 C32 1.384(5) .
C31 C34 1.513(5) .
C32 C33 1.392(5) .
C32 H32 0.9300 .
C33 H33 0.9300 .
C34 H34A 0.9600 .
C34 H34B 0.9600 .
C34 H34C 0.9600 .
C35 C36 1.505(5) .
C35 H35A 0.9700 .
C35 H35B 0.9700 .
C36 C37 1.385(5) .
C36 C41 1.392(5) .
C37 C38 1.387(5) .
C37 H37 0.9300 .
C38 C39 1.388(6) .
C38 H38 0.9300 .
C39 C40 1.381(6) .
C39 C42 1.501(6) .
C40 C41 1.401(6) .
C40 H40 0.9300 .
C41 H41 0.9300 .
C42 H42A 0.9600 .
C42 H42B 0.9600 .
C42 H42C 0.9600 .
C43 C44 1.501(5) .
C43 H43A 0.9700 .
C43 H43B 0.9700 .
C44 C49 1.378(6) .
C44 C45 1.399(5) .
C45 C46 1.386(6) .
C45 H45 0.9300 .
C46 C47 1.379(6) .
C46 H46 0.9300 .
C47 C48 1.393(6) .
C47 C50 1.511(6) .
C48 C49 1.391(5) .
C48 H48 0.9300 .
C49 H49 0.9300 .
C50 H50A 0.9600 .
C50 H50B 0.9600 .
C50 H50C 0.9600 .

loop_
_geom_torsion_atom_site_label_1
_geom_torsion_atom_site_label_2
_geom_torsion_atom_site_label_3
_geom_torsion_atom_site_label_4
_geom_torsion
_geom_torsion_site_symmetry_1
_geom_torsion_site_symmetry_2
_geom_torsion_site_symmetry_3
_geom_torsion_site_symmetry_4
Sn2 O2 C1 O3 -6.3(4) . . . .
Sn2 O2 C1 C2 171.2(2) . . . .
O3 C1 C2 S1 -18.4(5) . . . .
O2 C1 C2 S1 164.3(2) . . . .
C3 S1 C2 C1 121.8(3) . . . .
C4 N1 C3 S2 3.6(5) . . . .
C7 N1 C3 S2 -177.6(3) . . . .
C4 N1 C3 S1 -174.3(3) . . . .
C7 N1 C3 S1 4.4(5) . . . .
C2 S1 C3 N1 173.9(3) . . . .
C2 S1 C3 S2 -4.1(3) . . . .
C3 N1 C4 C6 65.5(5) . . . .
C7 N1 C4 C6 -113.3(4) . . . .
C3 N1 C4 C5 -65.4(5) . . . .
C7 N1 C4 C5 115.7(4) . . . .
C3 N1 C7 C8 114.2(4) . . . .
C4 N1 C7 C8 -67.0(5) . . . .
C3 N1 C7 C9 -117.6(4) . . . .
C4 N1 C7 C9 61.3(5) . . . .
Sn2 O4 C10 O5 2.3(6) . . . .
Sn2 O4 C10 C11 -174.0(3) . . . .
Sn1 O5 C10 O4 1.3(5) 2_566 . . .
Sn1 O5 C10 C11 177.6(2) 2_566 . . .
O4 C10 C11 S3 -21.2(4) . . . .
O5 C10 C11 S3 162.1(3) . . . .
C12 S3 C11 C10 -69.4(3) . . . .
C16 N2 C12 S4 -176.3(4) . . . .
C13 N2 C12 S4 5.3(6) . . . .
C16 N2 C12 S3 3.9(6) . . . .
C13 N2 C12 S3 -174.5(3) . . . .
C11 S3 C12 N2 178.6(3) . . . .
C11 S3 C12 S4 -1.2(3) . . . .
C12 N2 C13 C15 -65.7(6) . . . .
C16 N2 C13 C15 115.7(5) . . . .
C12 N2 C13 C14 65.4(6) . . . .
C16 N2 C13 C14 -113.2(5) . . . .
C12 N2 C16 C18 119.5(5) . . . .
C13 N2 C16 C18 -61.9(6) . . . .
C12 N2 C16 C17 -111.9(5) . . . .
C13 N2 C16 C17 66.7(6) . . . .
Sn1 C19 C20 C21 92.7(4) . . . .
Sn1 C19 C20 C25 -92.6(4) . . . .
C25 C20 C21 C22 -0.9(5) . . . .
C19 C20 C21 C22 174.0(3) . . . .
C20 C21 C22 C23 0.3(6) . . . .
C21 C22 C23 C24 0.8(6) . . . .
C21 C22 C23 C26 180.0(4) . . . .
C22 C23 C24 C25 -1.3(6) . . . .
C26 C23 C24 C25 179.5(4) . . . .
C23 C24 C25 C20 0.7(6) . . . .
C21 C20 C25 C24 0.4(5) . . . .
C19 C20 C25 C24 -174.5(3) . . . .
Sn1 C27 C28 C33 74.4(4) . . . .
Sn1 C27 C28 C29 -106.4(3) . . . .
C33 C28 C29 C30 -2.1(5) . . . .
C27 C28 C29 C30 178.7(3) . . . .
C28 C29 C30 C31 0.5(5) . . . .
C29 C30 C31 C32 1.8(5) . . . .
C29 C30 C31 C34 -178.3(3) . . . .
C30 C31 C32 C33 -2.5(5) . . . .
C34 C31 C32 C33 177.5(3) . . . .
C29 C28 C33 C32 1.3(5) . . . .
C27 C28 C33 C32 -179.4(3) . . . .
C31 C32 C33 C28 1.0(6) . . . .
Sn2 C35 C36 C37 89.5(4) . . . .
Sn2 C35 C36 C41 -88.8(4) . . . .
C41 C36 C37 C38 1.9(5) . . . .
C35 C36 C37 C38 -176.4(3) . . . .
C36 C37 C38 C39 -0.8(6) . . . .
C37 C38 C39 C40 -1.0(6) . . . .
C37 C38 C39 C42 176.3(4) . . . .
C38 C39 C40 C41 1.6(6) . . . .
C42 C39 C40 C41 -175.7(4) . . . .
C37 C36 C41 C40 -1.3(5) . . . .
C35 C36 C41 C40 177.1(3) . . . .
C39 C40 C41 C36 -0.5(6) . . . .
Sn2 C43 C44 C49 -107.2(4) . . . .
Sn2 C43 C44 C45 71.0(4) . . . .
C49 C44 C45 C46 1.3(6) . . . .
C43 C44 C45 C46 -177.1(4) . . . .
C44 C45 C46 C47 0.3(6) . . . .
C45 C46 C47 C48 -1.7(6) . . . .
C45 C46 C47 C50 178.1(4) . . . .
C46 C47 C48 C49 1.6(6) . . . .
C50 C47 C48 C49 -178.2(4) . . . .
C45 C44 C49 C48 -1.4(6) . . . .
C43 C44 C49 C48 176.9(4) . . . .
C47 C48 C49 C44 0.0(6) . . . .
